data_7229363
loop_
_publ_author_name
'Huang, Yong-Qing'
'Li, Zong-Ge'
'Chen, Huai-Ying'
'Cheng, Hai-Di'
'Wang, Yang'
'Ren, Yong-He'
'Zhao, Yue'
'Liu, Li'

_publ_section_title
;
 Pseudopolymorphism based on 1D metallacyclic chains constructed from
 angular zwitterionic ionic ditopic diacid organic linker
;
_journal_name_full CrystEngComm
_journal_paper_doi 10.1039/C7CE01568B
_journal_year 2017
_chemical_formula_moiety 'C28 H20 Cd N2 O8, C3 H6 O, 2(H2 O)'
_chemical_formula_sum 'C31 H30 Cd N2 O11'
_chemical_formula_weight 718.97
_chemical_name_systematic
; 
 ? 
;
_space_group_IT_number 43
_symmetry_cell_setting orthorhombic
_symmetry_space_group_name_Hall 'F 2 -2d'
_symmetry_space_group_name_H-M 'F d d 2'
_atom_sites_solution_hydrogens geom
_atom_sites_solution_primary direct
_atom_sites_solution_secondary difmap
_audit_creation_method SHELXL-97
_audit_update_record
;
2015-04-10 deposited with the CCDC.
2017-10-11 downloaded from the CCDC.
;
_cell_angle_alpha 90.00
_cell_angle_beta 90.00
_cell_angle_gamma 90.00
_cell_formula_units_Z 8
_cell_length_a 20.889(4)
_cell_length_b 21.431(4)
_cell_length_c 13.025(3)
_cell_measurement_reflns_used 5239
_cell_measurement_temperature 296(2)
_cell_measurement_theta_max ?27.34
_cell_measurement_theta_min 2.72
_cell_volume 5831(2)
_computing_structure_refinement 'SHELXL-97 (Sheldrick, 1997)'
_computing_structure_solution 'SHELXS-97 (Sheldrick, 1990)'
_diffrn_ambient_temperature 296(2)
_diffrn_measured_fraction_theta_full 0.994
_diffrn_measured_fraction_theta_max 0.994
_diffrn_measurement_device_type 'Bruker Smart Apex CCD'
_diffrn_measurement_method '\w and \f scan'
_diffrn_radiation_monochromator graphite
_diffrn_radiation_source 'fine-focus sealed tube'
_diffrn_radiation_type MoK\a
_diffrn_radiation_wavelength 0.71073
_diffrn_reflns_av_R_equivalents 0.0226
_diffrn_reflns_av_sigmaI/netI 0.0212
_diffrn_reflns_limit_h_max 26
_diffrn_reflns_limit_h_min -27
_diffrn_reflns_limit_k_max 27
_diffrn_reflns_limit_k_min -27
_diffrn_reflns_limit_l_max 17
_diffrn_reflns_limit_l_min -8
_diffrn_reflns_number 9706
_diffrn_reflns_theta_full 27.72
_diffrn_reflns_theta_max 27.72
_diffrn_reflns_theta_min 2.07
_exptl_absorpt_coefficient_mu 0.817
_exptl_absorpt_correction_T_max 0.9084
_exptl_absorpt_correction_T_min 0.8408
_exptl_absorpt_correction_type multi-scan
_exptl_absorpt_process_details 'sadabs(Bruker, 1997)'
_exptl_crystal_colour colorless
_exptl_crystal_density_diffrn 1.638
_exptl_crystal_density_method 'not measured'
_exptl_crystal_description needle-like
_exptl_crystal_F_000 2928
_exptl_crystal_size_max 0.22
_exptl_crystal_size_mid 0.14
_exptl_crystal_size_min 0.12
_refine_diff_density_max 0.234
_refine_diff_density_min -0.279
_refine_diff_density_rms 0.054
_refine_ls_abs_structure_details 'Flack H D (1983), Acta Cryst. A39, 876-881'
_refine_ls_abs_structure_Flack 0.03(2)
_refine_ls_extinction_method none
_refine_ls_goodness_of_fit_ref 1.059
_refine_ls_hydrogen_treatment mixed
_refine_ls_matrix_type full
_refine_ls_number_parameters 213
_refine_ls_number_reflns 2467
_refine_ls_number_restraints 1
_refine_ls_restrained_S_all 1.059
_refine_ls_R_factor_all 0.0205
_refine_ls_R_factor_gt 0.0188
_refine_ls_shift/su_max 0.000
_refine_ls_shift/su_mean 0.000
_refine_ls_structure_factor_coef Fsqd
_refine_ls_weighting_details 'calc w=1/[\s^2^(Fo^2^)+(0.0320P)^2^+0.0000P] where P=(Fo^2^+2Fc^2^)/3'
_refine_ls_weighting_scheme calc
_refine_ls_wR_factor_gt 0.0481
_refine_ls_wR_factor_ref 0.0490
_reflns_number_gt 2341
_reflns_number_total 2467
_reflns_threshold_expression >2sigma(I)
_cod_data_source_file c7ce01568b2.cif
_cod_data_source_block 1
_cod_depositor_comments
;
The following automatic conversions were performed:

'_symmetry_cell_setting' value 'Orthorhombic' changed to
'orthorhombic' according to
/home/data/users/saulius/crontab/automatic-downloads/rss-feeds/RSC/lib/dictionaries/cif_core.dic
dictionary named 'cif_core.dic' version 2.4.2 from 2011-04-26.

Automatic conversion script
Id: cif_fix_values 4973 2017-02-22 13:04:09Z antanas 
;
_cod_original_sg_symbol_Hall F2-2d
_cod_original_sg_symbol_H-M Fdd2
_cod_database_code 7229363

loop_
_symmetry_equiv_pos_as_xyz
'x, y, z'
'-x, -y, z'
'-x+1/4, y+1/4, z+1/4'
'x+1/4, -y+1/4, z+1/4'
'x, y+1/2, z+1/2'
'-x, -y+1/2, z+1/2'
'-x+1/4, y+3/4, z+3/4'
'x+1/4, -y+3/4, z+3/4'
'x+1/2, y, z+1/2'
'-x+1/2, -y, z+1/2'
'-x+3/4, y+1/4, z+3/4'
'x+3/4, -y+1/4, z+3/4'
'x+1/2, y+1/2, z'
'-x+1/2, -y+1/2, z'
'-x+3/4, y+3/4, z+1/4'
'x+3/4, -y+3/4, z+1/4'

loop_
_atom_site_label
_atom_site_type_symbol
_atom_site_fract_x
_atom_site_fract_y
_atom_site_fract_z
_atom_site_U_iso_or_equiv
_atom_site_adp_type
_atom_site_occupancy
_atom_site_symmetry_multiplicity
_atom_site_calc_flag
_atom_site_refinement_flags
Cd1 Cd 0.5000 0.0000 -0.87600(4) 0.02677(7) Uani 1 2 d S
O1 O 0.44460(8) -0.07121(9) -0.73690(15) 0.0436(5) Uani 1 1 d .
O2 O 0.41499(10) 0.02638(10) -0.76627(16) 0.0385(5) Uani 1 1 d .
O3 O 0.42027(9) -0.06432(9) 0.02784(15) 0.0408(4) Uani 1 1 d .
O4 O 0.43083(9) 0.03596(10) -0.00621(15) 0.0371(5) Uani 1 1 d .
O5 O 0.5000 0.0000 -0.4993(5) 0.1089(18) Uani 1 2 d S
N1 N 0.28071(9) -0.03374(10) -0.46834(17) 0.0244(4) Uani 1 1 d .
C1 C 0.29823(12) 0.02246(13) -0.5055(2) 0.0298(6) Uani 1 1 d .
H1A H 0.2822 0.0587 -0.4758 0.036 Uiso 1 1 calc R
C2 C 0.33936(12) 0.02637(11) -0.5866(2) 0.0293(5) Uani 1 1 d .
H2A H 0.3506 0.0652 -0.6127 0.035 Uiso 1 1 calc R
C3 C 0.36477(10) -0.02783(10) -0.6304(2) 0.0245(4) Uani 1 1 d .
C4 C 0.34524(10) -0.08457(11) -0.5917(2) 0.0286(5) Uani 1 1 d .
H4A H 0.3605 -0.1214 -0.6205 0.034 Uiso 1 1 calc R
C5 C 0.30310(10) -0.08682(11) -0.51035(19) 0.0281(5) Uani 1 1 d .
H5A H 0.2901 -0.1252 -0.4843 0.034 Uiso 1 1 calc R
C6 C 0.41208(12) -0.02466(14) -0.7180(2) 0.0275(6) Uani 1 1 d .
C7 C 0.23807(10) -0.03768(12) -0.3759(2) 0.0305(5) Uani 1 1 d .
H7A H 0.2151 -0.0770 -0.3764 0.037 Uiso 1 1 calc R
H7B H 0.2070 -0.0041 -0.3776 0.037 Uiso 1 1 calc R
C8 C 0.27808(12) -0.03286(12) -0.2795(2) 0.0263(5) Uani 1 1 d .
C9 C 0.30405(12) -0.08580(11) -0.2356(2) 0.0326(5) Uani 1 1 d .
H9A H 0.2946 -0.1249 -0.2627 0.039 Uiso 1 1 calc R
C10 C 0.34434(12) -0.08086(12) -0.15075(18) 0.0347(6) Uani 1 1 d .
H10A H 0.3616 -0.1166 -0.1212 0.042 Uiso 1 1 calc R
C11 C 0.35873(11) -0.02263(12) -0.1104(2) 0.0277(5) Uani 1 1 d .
C12 C 0.33005(11) 0.03037(11) -0.15205(19) 0.0288(5) Uani 1 1 d .
H12A H 0.3375 0.0692 -0.1226 0.035 Uiso 1 1 calc R
C13 C 0.29048(11) 0.02553(13) -0.2370(2) 0.0272(5) Uani 1 1 d .
H13A H 0.2723 0.0611 -0.2656 0.033 Uiso 1 1 calc R
C14 C 0.40616(14) -0.01640(16) -0.0231(2) 0.0300(6) Uani 1 1 d .
C15 C 0.5000 0.0000 -0.4050(4) 0.0510(13) Uani 1 2 d S
C16 C 0.54413(19) 0.0406(2) -0.3505(5) 0.1045(17) Uani 1 1 d .
H16A H 0.5385 0.0354 -0.2778 0.157 Uiso 1 1 calc R
H16B H 0.5358 0.0833 -0.3687 0.157 Uiso 1 1 calc R
H16C H 0.5873 0.0301 -0.3688 0.157 Uiso 1 1 calc R
O6W O -0.04816(13) 0.13257(13) -0.6499(2) 0.0721(9) Uani 1 1 d .
H6WB H -0.0524(15) 0.1010(16) -0.607(3) 0.062(10) Uiso 1 1 d .
H6WA H -0.0817(19) 0.1417(17) -0.664(3) 0.071(14) Uiso 1 1 d .

loop_
_atom_site_aniso_label
_atom_site_aniso_U_11
_atom_site_aniso_U_22
_atom_site_aniso_U_33
_atom_site_aniso_U_23
_atom_site_aniso_U_13
_atom_site_aniso_U_12
Cd1 0.02459(9) 0.03498(11) 0.02074(10) 0.000 0.000 0.00199(11)
O1 0.0411(9) 0.0504(11) 0.0392(11) 0.0025(10) 0.0132(9) 0.0178(9)
O2 0.0481(11) 0.0337(10) 0.0336(12) 0.0038(10) 0.0129(9) -0.0055(9)
O3 0.0459(10) 0.0405(10) 0.0359(10) 0.0116(9) -0.0106(9) -0.0010(8)
O4 0.0402(11) 0.0387(10) 0.0324(11) 0.0050(9) -0.0102(9) -0.0073(9)
O5 0.123(4) 0.134(5) 0.070(4) 0.000 0.000 -0.023(3)
N1 0.0212(9) 0.0318(10) 0.0202(11) -0.0019(9) 0.0015(8) -0.0020(8)
C1 0.0309(13) 0.0269(13) 0.0316(15) -0.0056(11) 0.0031(11) 0.0038(10)
C2 0.0325(12) 0.0221(11) 0.0331(13) 0.0006(10) 0.0037(11) 0.0008(9)
C3 0.0227(9) 0.0276(11) 0.0231(11) -0.0001(12) -0.0040(11) 0.0014(8)
C4 0.0299(11) 0.0235(10) 0.0325(13) -0.0016(9) 0.0038(9) 0.0010(8)
C5 0.0289(11) 0.0256(10) 0.0300(12) 0.0017(10) 0.0024(10) -0.0021(9)
C6 0.0211(11) 0.0341(14) 0.0274(14) 0.0017(12) -0.0001(10) -0.0042(10)
C7 0.0231(8) 0.0453(13) 0.0230(11) -0.0046(12) 0.0036(10) -0.0050(9)
C8 0.0225(11) 0.0335(13) 0.0231(14) -0.0011(11) 0.0047(10) -0.0027(10)
C9 0.0390(12) 0.0297(11) 0.0292(13) -0.0013(11) 0.0006(11) -0.0047(10)
C10 0.0422(13) 0.0320(12) 0.0299(15) 0.0049(10) -0.0012(11) 0.0022(10)
C11 0.0274(11) 0.0333(12) 0.0225(15) 0.0009(10) 0.0012(10) -0.0030(9)
C12 0.0278(11) 0.0278(11) 0.0308(14) -0.0013(9) 0.0014(10) -0.0035(9)
C13 0.0246(11) 0.0297(14) 0.0273(14) 0.0017(11) 0.0009(10) -0.0004(9)
C14 0.0287(13) 0.0397(14) 0.0216(14) 0.0048(12) 0.0001(11) 0.0021(11)
C15 0.044(2) 0.054(2) 0.056(4) 0.000 0.000 0.000(2)
C16 0.077(3) 0.113(3) 0.124(5) -0.024(4) -0.032(3) -0.010(2)
O6W 0.0547(14) 0.0747(16) 0.087(2) 0.0482(16) -0.0186(14) -0.0307(12)

loop_
_atom_type_symbol
_atom_type_description
_atom_type_scat_dispersion_real
_atom_type_scat_dispersion_imag
_atom_type_scat_source
C C 0.0033 0.0016 'International Tables Vol C Tables 4.2.6.8 and 6.1.1.4'
H H 0.0000 0.0000 'International Tables Vol C Tables 4.2.6.8 and 6.1.1.4'
N N 0.0061 0.0033 'International Tables Vol C Tables 4.2.6.8 and 6.1.1.4'
O O 0.0106 0.0060 'International Tables Vol C Tables 4.2.6.8 and 6.1.1.4'
Cd Cd -0.8075 1.2024 'International Tables Vol C Tables 4.2.6.8 and 6.1.1.4'

loop_
_geom_angle_atom_site_label_1
_geom_angle_atom_site_label_2
_geom_angle_atom_site_label_3
_geom_angle
_geom_angle_site_symmetry_1
_geom_angle_site_symmetry_3
O2 Cd1 O2 105.04(11) . 2_655
O2 Cd1 O4 168.49(7) . 2_654
O2 Cd1 O4 84.01(7) 2_655 2_654
O2 Cd1 O4 84.01(7) . 1_554
O2 Cd1 O4 168.49(7) 2_655 1_554
O4 Cd1 O4 88.00(10) 2_654 1_554
O2 Cd1 O3 86.20(7) . 1_554
O2 Cd1 O3 132.55(7) 2_655 1_554
O4 Cd1 O3 82.40(7) 2_654 1_554
O4 Cd1 O3 53.93(6) 1_554 1_554
O2 Cd1 O3 132.55(7) . 2_654
O2 Cd1 O3 86.20(7) 2_655 2_654
O4 Cd1 O3 53.93(6) 2_654 2_654
O4 Cd1 O3 82.40(7) 1_554 2_654
O3 Cd1 O3 119.83(9) 1_554 2_654
O2 Cd1 O1 52.36(7) . .
O2 Cd1 O1 76.96(7) 2_655 .
O4 Cd1 O1 125.04(7) 2_654 .
O4 Cd1 O1 114.49(7) 1_554 .
O3 Cd1 O1 74.48(6) 1_554 .
O3 Cd1 O1 163.03(6) 2_654 .
O2 Cd1 O1 76.96(7) . 2_655
O2 Cd1 O1 52.36(7) 2_655 2_655
O4 Cd1 O1 114.49(7) 2_654 2_655
O4 Cd1 O1 125.04(7) 1_554 2_655
O3 Cd1 O1 163.03(6) 1_554 2_655
O3 Cd1 O1 74.48(6) 2_654 2_655
O1 Cd1 O1 93.18(9) . 2_655
C6 O1 Cd1 84.88(16) . .
C6 O2 Cd1 97.51(18) . .
C14 O3 Cd1 88.30(17) . 1_556
C14 O4 Cd1 94.92(17) . 1_556
C5 N1 C1 120.9(2) . .
C5 N1 C7 119.0(2) . .
C1 N1 C7 120.0(2) . .
N1 C1 C2 120.3(3) . .
N1 C1 H1A 119.9 . .
C2 C1 H1A 119.9 . .
C1 C2 C3 120.3(3) . .
C1 C2 H2A 119.9 . .
C3 C2 H2A 119.9 . .
C4 C3 C2 118.1(3) . .
C4 C3 C6 120.6(2) . .
C2 C3 C6 121.3(2) . .
C3 C4 C5 120.1(2) . .
C3 C4 H4A 120.0 . .
C5 C4 H4A 120.0 . .
N1 C5 C4 120.3(2) . .
N1 C5 H5A 119.8 . .
C4 C5 H5A 119.8 . .
O1 C6 O2 125.1(3) . .
O1 C6 C3 118.4(2) . .
O2 C6 C3 116.5(3) . .
N1 C7 C8 109.53(16) . .
N1 C7 H7A 109.8 . .
C8 C7 H7A 109.8 . .
N1 C7 H7B 109.8 . .
C8 C7 H7B 109.8 . .
H7A C7 H7B 108.2 . .
C9 C8 C13 120.0(3) . .
C9 C8 C7 120.3(2) . .
C13 C8 C7 119.6(3) . .
C8 C9 C10 120.2(2) . .
C8 C9 H9A 119.9 . .
C10 C9 H9A 119.9 . .
C11 C10 C9 120.0(2) . .
C11 C10 H10A 120.0 . .
C9 C10 H10A 120.0 . .
C10 C11 C12 119.5(3) . .
C10 C11 C14 120.4(2) . .
C12 C11 C14 120.1(3) . .
C13 C12 C11 120.4(2) . .
C13 C12 H12A 119.8 . .
C11 C12 H12A 119.8 . .
C12 C13 C8 119.7(3) . .
C12 C13 H13A 120.1 . .
C8 C13 H13A 120.1 . .
O4 C14 O3 122.8(3) . .
O4 C14 C11 118.7(3) . .
O3 C14 C11 118.5(3) . .
O5 C15 C16 119.3(3) . 2_655
O5 C15 C16 119.3(3) . .
C16 C15 C16 121.5(6) 2_655 .
C15 C16 H16A 109.5 . .
C15 C16 H16B 109.5 . .
H16A C16 H16B 109.5 . .
C15 C16 H16C 109.5 . .
H16A C16 H16C 109.5 . .
H16B C16 H16C 109.5 . .
H6WB O6W H6WA 105(3) . .

loop_
_geom_bond_atom_site_label_1
_geom_bond_atom_site_label_2
_geom_bond_distance
_geom_bond_site_symmetry_2
Cd1 O2 2.349(2) .
Cd1 O2 2.349(2) 2_655
Cd1 O4 2.358(2) 2_654
Cd1 O4 2.358(2) 1_554
Cd1 O3 2.4986(18) 1_554
Cd1 O3 2.4986(18) 2_654
Cd1 O1 2.636(2) .
Cd1 O1 2.636(2) 2_655
O1 C6 1.232(3) .
O2 C6 1.263(4) .
O3 C14 1.258(4) .
O3 Cd1 2.4986(18) 1_556
O4 C14 1.254(4) .
O4 Cd1 2.358(2) 1_556
O5 C15 1.228(7) .
N1 C5 1.346(3) .
N1 C1 1.349(4) .
N1 C7 1.500(3) .
C1 C2 1.363(4) .
C1 H1A 0.9300 .
C2 C3 1.399(4) .
C2 H2A 0.9300 .
C3 C4 1.378(3) .
C3 C6 1.511(4) .
C4 C5 1.379(3) .
C4 H4A 0.9300 .
C5 H5A 0.9300 .
C7 C8 1.512(4) .
C7 H7A 0.9700 .
C7 H7B 0.9700 .
C8 C9 1.382(4) .
C8 C13 1.393(4) .
C9 C10 1.393(3) .
C9 H9A 0.9300 .
C10 C11 1.387(4) .
C10 H10A 0.9300 .
C11 C12 1.394(4) .
C11 C14 1.514(4) .
C12 C13 1.385(4) .
C12 H12A 0.9300 .
C13 H13A 0.9300 .
C15 C16 1.454(5) 2_655
C15 C16 1.454(5) .
C16 H16A 0.9600 .
C16 H16B 0.9600 .
C16 H16C 0.9600 .
O6W H6WB 0.88(4) .
O6W H6WA 0.75(4) .
